data_7126107
loop_
_publ_author_name
'Wang, Jia-Yin'
'Li, Wen-Hua'
'Wei, Zhong'
'Zhang, Chong'
'Li, Ya-Hui'
'Dong, Xi-Yan'
'Xu, Gang'
'Zang, Shuang-Quan'

_publ_section_title
;
 A hydrophobic semiconducting metal-organic framework assembled from
 silver chalcogenide wires.
;
_journal_issue 14
_journal_name_full 'Chemical communications (Cambridge, England)'
_journal_page_first 2091
_journal_page_last 2094
_journal_paper_doi 10.1039/c9cc08402a
_journal_volume 56
_journal_year 2020
_chemical_formula_moiety 'C12 H18 Ag3 F2 O2 S2'
_chemical_formula_sum 'C12 H18 Ag3 F2 O2 S2'
_chemical_formula_weight 619.99
_space_group_crystal_system orthorhombic
_space_group_IT_number 24
_space_group_name_Hall 'I 2b 2c'
_space_group_name_H-M_alt 'I 21 21 21'
_atom_sites_solution_hydrogens geom
_atom_sites_solution_primary direct
_audit_creation_date 2019-12-21
_audit_creation_method
;
Olex2 1.2
(compiled 2018.05.29 svn.r3508 for OlexSys, GUI svn.r5506)
;
_audit_update_record
;
2019-12-21 deposited with the CCDC.	2020-01-07 downloaded from the CCDC.
;
_cell_angle_alpha 90
_cell_angle_beta 90
_cell_angle_gamma 90
_cell_formula_units_Z 8
_cell_length_a 11.3195(7)
_cell_length_b 22.5808(11)
_cell_length_c 23.2576(14)
_cell_measurement_reflns_used 3313
_cell_measurement_temperature 200.00(10)
_cell_measurement_theta_max 69.2390
_cell_measurement_theta_min 3.9050
_cell_volume 5944.7(6)
_computing_cell_refinement 'CrysAlisPro 1.171.39.27b (Rigaku OD, 2015)'
_computing_data_collection 'CrysAlisPro 1.171.39.27b (Rigaku OD, 2015)'
_computing_data_reduction 'CrysAlisPro 1.171.39.27b (Rigaku OD, 2015)'
_computing_molecular_graphics 'Olex2 (Dolomanov et al., 2009)'
_computing_publication_material 'Olex2 (Dolomanov et al., 2009)'
_computing_structure_refinement 'ShelXL (Sheldrick, 2015)'
_computing_structure_solution 'ShelXS (Sheldrick, 2008)'
_diffrn_ambient_environment N~2~
_diffrn_ambient_temperature 200.00(10)
_diffrn_detector 'CCD plate'
_diffrn_measured_fraction_theta_full 0.997
_diffrn_measured_fraction_theta_max 0.959
_diffrn_measurement_details
;
List of Runs (angles in degrees, time in seconds):

  # Type    Start    End  Width  t~exp~   \w     \q     \k     \f   Frames
#--------------------------------------------------------------------------
  1  \w     12.00  54.00   0.50    0.81    --    0.00  38.00-120.00   84
  2  \w    -22.00  77.00   0.50    0.81    --    0.00  57.00 120.00  198
  3  \w     79.00 124.00   0.50    8.00    --   95.20 -77.00   0.00   90
  4  \w    103.00 166.00   0.50    8.00    --   95.20  61.00  60.00  126
  5  \w      8.00 115.00   0.50    8.00    --   95.20 -61.00   0.00  214
  6  \w     88.00 171.00   0.50    8.00    --   95.20  30.00 -30.00  166
  7  \w     94.00 119.00   0.50    8.00    --   95.20 -77.00-180.00   50
;
_diffrn_measurement_device 'four-circle diffractometer'
_diffrn_measurement_device_type 'XtaLAB AFC12 (RINC): Kappa single'
_diffrn_measurement_method '\w scans'
_diffrn_orient_matrix_type 'CrysAlisPro convention (1999,Acta A55,543-557)'
_diffrn_orient_matrix_UB_11 -0.0212046000
_diffrn_orient_matrix_UB_12 0.0083200000
_diffrn_orient_matrix_UB_13 0.0649703000
_diffrn_orient_matrix_UB_21 0.0457114000
_diffrn_orient_matrix_UB_22 -0.0631750000
_diffrn_orient_matrix_UB_23 0.0112516000
_diffrn_orient_matrix_UB_31 0.1264223000
_diffrn_orient_matrix_UB_32 0.0242561000
_diffrn_orient_matrix_UB_33 0.0067677000
_diffrn_radiation_monochromator graphite
_diffrn_radiation_probe x-ray
_diffrn_radiation_type CuK\a
_diffrn_radiation_wavelength 1.54184
_diffrn_reflns_av_R_equivalents 0.0818
_diffrn_reflns_av_unetI/netI 0.0961
_diffrn_reflns_Laue_measured_fraction_full 0.997
_diffrn_reflns_Laue_measured_fraction_max 0.959
_diffrn_reflns_limit_h_max 13
_diffrn_reflns_limit_h_min -10
_diffrn_reflns_limit_k_max 27
_diffrn_reflns_limit_k_min -28
_diffrn_reflns_limit_l_max 28
_diffrn_reflns_limit_l_min -27
_diffrn_reflns_number 9730
_diffrn_reflns_point_group_measured_fraction_full 0.895
_diffrn_reflns_point_group_measured_fraction_max 0.841
_diffrn_reflns_theta_full 67.684
_diffrn_reflns_theta_max 74.815
_diffrn_reflns_theta_min 2.727
_diffrn_source 'fine-focus sealed X-ray tube'
_diffrn_source_type 'Enhance (Cu) X-ray Source'
_exptl_absorpt_coefficient_mu 17.122
_exptl_absorpt_correction_T_max 1.00000
_exptl_absorpt_correction_T_min 0.38971
_exptl_absorpt_correction_type multi-scan
_exptl_absorpt_process_details
;
CrysAlisPro 1.171.39.27b (Rigaku Oxford Diffraction, 2015)
Empirical absorption correction using spherical harmonics,
 implemented in SCALE3 ABSPACK scaling algorithm.
;
_exptl_crystal_colour colourless
_exptl_crystal_colour_primary colourless
_exptl_crystal_density_diffrn 1.385
_exptl_crystal_description needle
_exptl_crystal_F_000 2376
_exptl_crystal_size_max 0.3
_exptl_crystal_size_mid 0.05
_exptl_crystal_size_min 0.04
_refine_diff_density_max 2.949
_refine_diff_density_min -1.530
_refine_diff_density_rms 0.324
_refine_ls_abs_structure_details
;
 Refined as an inversion twin.
;
_refine_ls_abs_structure_Flack 0.26(6)
_refine_ls_extinction_method none
_refine_ls_goodness_of_fit_ref 1.092
_refine_ls_hydrogen_treatment constr
_refine_ls_matrix_type full
_refine_ls_number_parameters 197
_refine_ls_number_reflns 5168
_refine_ls_number_restraints 106
_refine_ls_restrained_S_all 1.087
_refine_ls_R_factor_all 0.1384
_refine_ls_R_factor_gt 0.1185
_refine_ls_shift/su_max 0.001
_refine_ls_shift/su_mean 0.000
_refine_ls_structure_factor_coef Fsqd
_refine_ls_weighting_details 'w=1/[\s^2^(Fo^2^)+(0.2000P)^2^] where P=(Fo^2^+2Fc^2^)/3'
_refine_ls_weighting_scheme calc
_refine_ls_wR_factor_gt 0.3038
_refine_ls_wR_factor_ref 0.3189
_reflns_Friedel_coverage 0.587
_reflns_Friedel_fraction_full 0.768
_reflns_Friedel_fraction_max 0.695
_reflns_number_gt 3392
_reflns_number_total 5168
_reflns_threshold_expression 'I > 2\s(I)'
_cod_data_source_file c9cc08402a2.cif
_cod_data_source_block hy
_cod_database_code 7126107
_shelx_shelxl_version_number 2018/3
_chemical_oxdiff_formula 'C N O Ag S F'
_chemical_oxdiff_usercomment 'C H O'
_shelx_space_group_comment
;
The symmetry employed for this shelxl refinement is uniquely defined
by the following loop, which should always be used as a source of
symmetry information in preference to the above space-group names.
They are only intended as comments.
;
_shelx_estimated_absorpt_t_max 0.426
_shelx_estimated_absorpt_t_min 0.233
_reflns_odcompleteness_completeness 99.70
_reflns_odcompleteness_iscentric 1
_reflns_odcompleteness_theta 66.97
_olex2_refinement_description
;
1. Twinned data refinement
 Scales: 0.74(6)
 0.26(6)
2. Fixed Uiso
 At 1.5 times of:
  All C(H,H,H) groups
3. Restrained distances
 O2-C9 \\sim O1-C9
 with sigma of 0.01
 C4-C1 \\sim C2-C1 \\sim C3-C1
 with sigma of 0.01
 C4-C3 \\sim C3-C2
 with sigma of 0.01
 C3-C2 \\sim C2-C4
 with sigma of 0.01
 C6-C5 \\sim C7-C5 \\sim C8-C5
 with sigma of 0.01
4. Uiso/Uaniso restraints and constraints
Uanis(C8) \\sim Ueq, Uanis(C9) \\sim Ueq, Uanis(C4) \\sim Ueq, Uanis(F2) \\sim
Ueq, Uanis(F1) \\sim Ueq: with sigma of 0.01 and sigma for terminal atoms of
0.02
5. Rigid body (RIGU) restrains
 C9, C10, C12, F2, C11, F1
 with sigma for 1-2 distances of 0.001 and sigma for 1-3 distances of 0.001
 C1, C4, C2, C3
 with sigma for 1-2 distances of 0.001 and sigma for 1-3 distances of 0.001
 C8, C7, C5, C6
 with sigma for 1-2 distances of 0.001 and sigma for 1-3 distances of 0.001
6.a Idealised Me refined as rotating group:
 C2(H2A,H2B,H2C), C3(H3A,H3B,H3C), C4(H4A,H4B,H4C), C6(H6A,H6B,H6C), C7(H7A,
 H7B,H7C), C8(H8A,H8B,H8C)
;
_olex2_submission_special_instructions 'No special instructions were received'
_oxdiff_exptl_absorpt_empirical_details
;
Empirical correction (ABSPACK) includes:
- Absorption correction using spherical harmonics
- Frame scaling
;
_oxdiff_exptl_absorpt_empirical_full_max 2.110
_oxdiff_exptl_absorpt_empirical_full_min 0.562

loop_
_space_group_symop_operation_xyz
'x, y, z'
'-x+1/2, -y, z+1/2'
'-x, y+1/2, -z+1/2'
'x+1/2, -y+1/2, -z'
'x+1/2, y+1/2, z+1/2'
'-x+1, -y+1/2, z+1'
'-x+1/2, y+1, -z+1'
'x+1, -y+1, -z+1/2'

loop_
_atom_site_label
_atom_site_type_symbol
_atom_site_fract_x
_atom_site_fract_y
_atom_site_fract_z
_atom_site_U_iso_or_equiv
_atom_site_adp_type
_atom_site_occupancy
_atom_site_site_symmetry_order
_atom_site_calc_flag
_atom_site_refinement_flags_posn
_atom_site_refinement_flags_adp
_atom_site_refinement_flags_occupancy
_atom_site_disorder_assembly
_atom_site_disorder_group
Ag1 Ag 0.3877(2) 0.79873(9) 0.54743(9) 0.0720(6) Uani 1 1 d . . . A 1
Ag2 Ag 0.2280(3) 0.65738(10) 0.56170(10) 0.0812(7) Uani 1 1 d . . . . .
Ag3 Ag -0.0359(3) 0.68045(11) 0.57563(11) 0.0907(9) Uani 1 1 d . . . . .
S1 S 0.5548(6) 0.8573(3) 0.5181(3) 0.0660(16) Uani 1 1 d . . . . .
S2 S 0.2185(6) 0.7632(3) 0.5958(3) 0.0615(15) Uani 1 1 d . . . . .
F1 F 0.103(3) 0.6158(12) 0.7750(13) 0.140(8) Uani 1 1 d . U . . .
F2 F 0.088(4) 0.4599(14) 0.6413(14) 0.149(9) Uani 1 1 d . U . . .
O1 O 0.197(2) 0.5874(9) 0.6295(10) 0.083(6) Uani 1 1 d D . . . .
O2 O 0.0136(18) 0.6197(12) 0.6515(10) 0.089(7) Uani 1 1 d D . . . .
C1 C 0.498(2) 0.9377(16) 0.5225(11) 0.102(8) Uani 1 1 d D U . . .
C2 C 0.440(3) 0.9417(12) 0.5800(15) 0.096(7) Uani 1 1 d D U . . .
H2A H 0.390902 0.907463 0.585868 0.144 Uiso 1 1 calc GR . . . .
H2B H 0.391874 0.976746 0.581576 0.144 Uiso 1 1 calc GR . . . .
H2C H 0.498916 0.943422 0.609550 0.144 Uiso 1 1 calc GR . . . .
C3 C 0.608(3) 0.9747(15) 0.5173(15) 0.102(9) Uani 1 1 d D U . . .
H3A H 0.659295 0.966670 0.549140 0.152 Uiso 1 1 calc GR . . . .
H3B H 0.586665 1.015912 0.517389 0.152 Uiso 1 1 calc GR . . . .
H3C H 0.647603 0.965342 0.481988 0.152 Uiso 1 1 calc GR . . . .
C4 C 0.416(3) 0.944(2) 0.4727(16) 0.116(10) Uani 1 1 d D U . . .
H4A H 0.446513 0.973055 0.446335 0.174 Uiso 1 1 calc GR . . . .
H4B H 0.339741 0.957023 0.486343 0.174 Uiso 1 1 calc GR . . . .
H4C H 0.407540 0.906842 0.453467 0.174 Uiso 1 1 calc GR . . . .
C5 C 0.2606(19) 0.7652(10) 0.6684(14) 0.078(6) Uani 1 1 d D U . . .
C6 C 0.151(3) 0.7517(19) 0.7074(17) 0.098(10) Uani 1 1 d D U . . .
H6A H 0.089205 0.779644 0.699156 0.147 Uiso 1 1 calc GR . . . .
H6B H 0.173167 0.754861 0.747058 0.147 Uiso 1 1 calc GR . . . .
H6C H 0.122965 0.712315 0.699728 0.147 Uiso 1 1 calc GR . . . .
C7 C 0.312(4) 0.8275(14) 0.6849(13) 0.088(7) Uani 1 1 d D U . . .
H7A H 0.378012 0.836530 0.660388 0.132 Uiso 1 1 calc GR . . . .
H7B H 0.338097 0.826820 0.724240 0.132 Uiso 1 1 calc GR . . . .
H7C H 0.252227 0.857115 0.680290 0.132 Uiso 1 1 calc GR . . . .
C8 C 0.3505(19) 0.7157(13) 0.6871(14) 0.068(6) Uani 1 1 d D U . . .
H8A H 0.349661 0.684208 0.659454 0.103 Uiso 1 1 calc GR . . . .
H8B H 0.328303 0.700529 0.724140 0.103 Uiso 1 1 calc GR . . . .
H8C H 0.428522 0.732289 0.689306 0.103 Uiso 1 1 calc GR . . . .
C9 C 0.099(2) 0.5828(17) 0.6570(17) 0.098(8) Uani 1 1 d D U . . .
C10 C 0.102(3) 0.5391(18) 0.7046(17) 0.089(6) Uani 1 1 d . U . . .
C11 C 0.101(8) 0.556(2) 0.758(2) 0.16(2) Uani 1 1 d . U . . .
C12 C 0.100(5) 0.485(2) 0.6951(19) 0.112(11) Uani 1 1 d . U . . .

loop_
_atom_site_aniso_label
_atom_site_aniso_U_11
_atom_site_aniso_U_22
_atom_site_aniso_U_33
_atom_site_aniso_U_23
_atom_site_aniso_U_13
_atom_site_aniso_U_12
Ag1 0.0731(12) 0.0753(11) 0.0676(12) 0.0044(10) 0.0068(10) -0.0058(10)
Ag2 0.1045(18) 0.0723(11) 0.0669(13) 0.0079(10) 0.0105(12) -0.0043(11)
Ag3 0.1042(19) 0.0883(14) 0.0797(14) 0.0304(12) 0.0239(13) 0.0317(13)
S1 0.050(3) 0.072(3) 0.076(4) 0.014(3) 0.008(3) 0.007(3)
S2 0.062(4) 0.063(3) 0.059(3) 0.002(3) -0.001(3) 0.004(3)
F1 0.18(2) 0.117(10) 0.126(13) 0.012(10) 0.016(16) 0.011(13)
F2 0.18(2) 0.142(14) 0.123(12) 0.002(11) -0.003(15) 0.001(16)
O1 0.087(15) 0.079(12) 0.084(14) -0.003(11) -0.028(12) 0.014(11)
O2 0.050(11) 0.135(18) 0.081(14) 0.013(14) 0.020(10) 0.024(12)
C1 0.072(13) 0.095(17) 0.138(16) 0.009(14) -0.006(11) 0.004(11)
C2 0.096(18) 0.051(12) 0.141(16) 0.007(14) 0.003(13) -0.008(13)
C3 0.085(14) 0.097(19) 0.12(2) -0.021(17) 0.007(13) -0.006(13)
C4 0.083(14) 0.12(2) 0.142(16) -0.002(15) -0.014(13) 0.011(14)
C5 0.060(10) 0.098(11) 0.075(14) -0.019(9) 0.006(9) 0.008(8)
C6 0.061(11) 0.114(17) 0.12(2) 0.028(19) 0.021(14) 0.033(11)
C7 0.110(18) 0.104(10) 0.051(14) -0.017(12) -0.001(14) -0.007(11)
C8 0.024(8) 0.101(11) 0.081(14) -0.004(11) -0.001(9) -0.016(8)
C9 0.111(15) 0.096(11) 0.087(10) 0.012(9) -0.001(10) -0.003(10)
C10 0.057(16) 0.108(9) 0.101(9) 0.028(8) 0.013(11) 0.010(11)
C11 0.26(7) 0.107(10) 0.098(9) 0.031(10) 0.013(14) 0.021(16)
C12 0.12(3) 0.108(9) 0.105(12) 0.027(9) 0.005(16) 0.011(12)

loop_
_atom_type_symbol
_atom_type_description
_atom_type_scat_dispersion_real
_atom_type_scat_dispersion_imag
_atom_type_scat_source
C C 0.0181 0.0091 'International Tables Vol C Tables 4.2.6.8 and 6.1.1.4'
H H 0.0000 0.0000 'International Tables Vol C Tables 4.2.6.8 and 6.1.1.4'
Ag Ag 0.1306 4.2820 'International Tables Vol C Tables 4.2.6.8 and 6.1.1.4'
F F 0.0727 0.0534 'International Tables Vol C Tables 4.2.6.8 and 6.1.1.4'
O O 0.0492 0.0322 'International Tables Vol C Tables 4.2.6.8 and 6.1.1.4'
S S 0.3331 0.5567 'International Tables Vol C Tables 4.2.6.8 and 6.1.1.4'

loop_
_geom_angle_atom_site_label_1
_geom_angle_atom_site_label_2
_geom_angle_atom_site_label_3
_geom_angle
_geom_angle_site_symmetry_1
_geom_angle_site_symmetry_3
_geom_angle_publ_flag
Ag3 Ag1 Ag1 83.42(8) 4_566 6_564 ?
S1 Ag1 Ag1 76.43(17) . 6_564 ?
S1 Ag1 Ag3 54.7(2) . 4_566 ?
S2 Ag1 Ag1 112.99(17) . 6_564 ?
S2 Ag1 Ag3 137.33(19) . 4_566 ?
S2 Ag1 S1 163.6(3) . . ?
Ag2 Ag2 Ag3 105.79(14) 7_545 . ?
S1 Ag2 Ag2 58.00(18) 6_564 7_545 ?
S1 Ag2 Ag2 56.72(18) 4_466 7_545 ?
S1 Ag2 Ag3 52.19(17) 4_466 . ?
S1 Ag2 Ag3 163.71(19) 6_564 . ?
S1 Ag2 S1 112.83(19) 6_564 4_466 ?
S2 Ag2 Ag2 108.53(16) . 7_545 ?
S2 Ag2 Ag3 76.27(19) . . ?
S2 Ag2 S1 107.4(2) . 4_466 ?
S2 Ag2 S1 106.0(2) . 6_564 ?
O1 Ag2 Ag2 135.5(6) . 7_545 ?
O1 Ag2 Ag3 84.0(6) . . ?
O1 Ag2 S1 108.5(6) . 6_564 ?
O1 Ag2 S1 106.3(6) . 4_466 ?
O1 Ag2 S2 115.9(6) . . ?
Ag1 Ag3 Ag2 101.90(10) 4_466 . ?
Ag1 Ag3 Ag3 85.48(6) 4_466 6_464 ?
Ag2 Ag3 Ag3 85.42(13) . 6_464 ?
S1 Ag3 Ag1 50.23(16) 4_466 4_466 ?
S1 Ag3 Ag2 57.24(17) 4_466 . ?
S1 Ag3 Ag3 102.86(17) 4_466 6_464 ?
S2 Ag3 Ag1 81.99(18) 6_464 4_466 ?
S2 Ag3 Ag2 157.97(19) 6_464 . ?
S2 Ag3 Ag3 73.19(17) 6_464 6_464 ?
S2 Ag3 S1 132.0(2) 6_464 4_466 ?
O2 Ag3 Ag1 152.4(7) . 4_466 ?
O2 Ag3 Ag2 75.0(5) . . ?
O2 Ag3 Ag3 121.0(7) . 6_464 ?
O2 Ag3 S1 110.9(6) . 4_466 ?
O2 Ag3 S2 111.4(5) . 6_464 ?
Ag1 S1 Ag2 133.9(3) . 4_566 ?
Ag1 S1 Ag2 123.0(3) . 6_564 ?
Ag1 S1 Ag3 75.1(2) . 4_566 ?
Ag2 S1 Ag2 65.28(17) 6_564 4_566 ?
Ag3 S1 Ag2 70.6(2) 4_566 4_566 ?
Ag3 S1 Ag2 130.5(3) 4_566 6_564 ?
C1 S1 Ag1 104.0(8) . . ?
C1 S1 Ag2 113.6(8) . 6_564 ?
C1 S1 Ag2 113.0(8) . 4_566 ?
C1 S1 Ag3 103.1(8) . 4_566 ?
Ag1 S2 Ag2 97.9(2) . . ?
Ag1 S2 Ag3 114.3(3) . 6_464 ?
Ag3 S2 Ag2 117.6(3) 6_464 . ?
C5 S2 Ag1 103.3(8) . . ?
C5 S2 Ag2 108.4(8) . . ?
C5 S2 Ag3 113.4(7) . 6_464 ?
C9 O1 Ag2 122(2) . . ?
C9 O2 Ag3 130(2) . . ?
C2 C1 S1 105(2) . . ?
C2 C1 C3 113.9(15) . . ?
C2 C1 C4 114.2(15) . . ?
C3 C1 S1 104(2) . . ?
C4 C1 S1 105(3) . . ?
C4 C1 C3 113.5(15) . . ?
C6 C5 S2 110(2) . . ?
C6 C5 C7 109(3) . . ?
C6 C5 C8 102(2) . . ?
C7 C5 S2 111.1(18) . . ?
C7 C5 C8 109(2) . . ?
C8 C5 S2 115.1(19) . . ?
O1 C9 C10 114(3) . . ?
O2 C9 O1 123(3) . . ?
O2 C9 C10 122(3) . . ?
C11 C10 C9 121(4) . . ?
C12 C10 C9 121(4) . . ?
C12 C10 C11 117(4) . . ?
F1 C11 C12 114(4) . 8_456 ?
C10 C11 F1 123(4) . . ?
C10 C11 C12 123(4) . 8_456 ?
F2 C12 C11 115(4) . 8_456 ?
C10 C12 F2 125(4) . . ?
C10 C12 C11 120(5) . 8_456 ?

loop_
_geom_bond_atom_site_label_1
_geom_bond_atom_site_label_2
_geom_bond_distance
_geom_bond_site_symmetry_2
_geom_bond_publ_flag
Ag1 Ag1 3.363(5) 6_564 ?
Ag1 Ag3 3.027(3) 4_566 ?
Ag1 S1 2.407(7) . ?
Ag1 S2 2.362(7) . ?
Ag2 Ag2 2.913(5) 7_545 ?
Ag2 Ag3 3.049(4) . ?
Ag2 S1 2.720(7) 4_466 ?
Ag2 S1 2.681(8) 6_564 ?
Ag2 S2 2.519(6) . ?
Ag2 O1 2.26(2) . ?
Ag3 Ag3 3.244(5) 6_464 ?
Ag3 S1 2.555(8) 4_466 ?
Ag3 S2 2.473(7) 6_464 ?
Ag3 O2 2.30(2) . ?
S1 C1 1.93(4) . ?
S2 C5 1.75(3) . ?
F1 C11 1.42(6) . ?
F2 C12 1.38(5) . ?
O1 C9 1.29(2) . ?
O2 C9 1.29(2) . ?
C1 C2 1.50(3) . ?
C1 C3 1.50(3) . ?
C1 C4 1.50(3) . ?
C5 C6 1.57(2) . ?
C5 C7 1.57(2) . ?
C5 C8 1.57(2) . ?
C9 C10 1.48(5) . ?
C10 C11 1.29(6) . ?
C10 C12 1.23(6) . ?
C11 C12 1.44(6) 8_456 ?

loop_
_geom_torsion_atom_site_label_1
_geom_torsion_atom_site_label_2
_geom_torsion_atom_site_label_3
_geom_torsion_atom_site_label_4
_geom_torsion
_geom_torsion_site_symmetry_1
_geom_torsion_site_symmetry_2
_geom_torsion_site_symmetry_3
_geom_torsion_site_symmetry_4
_geom_torsion_publ_flag
Ag1 S2 C5 C6 171.6(18) . . . . ?
Ag1 S2 C5 C7 51(2) . . . . ?
Ag1 S2 C5 C8 -73.6(17) . . . . ?
Ag2 S2 C5 C6 -85.2(19) . . . . ?
Ag2 S2 C5 C7 154.1(18) . . . . ?
Ag2 S2 C5 C8 29.5(19) . . . . ?
Ag2 O1 C9 O2 -5(5) . . . . ?
Ag2 O1 C9 C10 -173(2) . . . . ?
Ag3 S2 C5 C6 47(2) 6_464 . . . ?
Ag3 S2 C5 C7 -73(2) 6_464 . . . ?
Ag3 S2 C5 C8 162.1(14) 6_464 . . . ?
Ag3 O2 C9 O1 26(6) . . . . ?
Ag3 O2 C9 C10 -168(3) . . . . ?
O1 C9 C10 C11 109(6) . . . . ?
O1 C9 C10 C12 -75(6) . . . . ?
O2 C9 C10 C11 -59(7) . . . . ?
O2 C9 C10 C12 117(5) . . . . ?
C9 C10 C11 F1 -4(11) . . . . ?
C9 C10 C11 C12 178(5) . . . 8_456 ?
C9 C10 C12 F2 -4(8) . . . . ?
C9 C10 C12 C11 -179(5) . . . 8_456 ?
C11 C10 C12 F2 172(6) . . . . ?
C11 C10 C12 C11 -3(7) . . . 8_456 ?
C12 C10 C11 F1 180(6) . . . . ?
C12 C10 C11 C12 2(10) . . . 8_456 ?

loop_
_smtbx_masks_void_nr
_smtbx_masks_void_average_x
_smtbx_masks_void_average_y
_smtbx_masks_void_average_z
_smtbx_masks_void_volume
_smtbx_masks_void_count_electrons
_smtbx_masks_void_content
1 -0.823 -0.722 -0.878 3043.1 818.3 ?

loop_
_twin_individual_id
_twin_individual_mass_fraction_refined
1 0.74(6)
2 0.26(6)
